data_7041765
loop_
_publ_author_name
'Shova, Sergiu'
'Cazacu, Maria'
'Novitchi, Ghenadie'
'Zoppellaro, Giorgio'
'Train, Cyrille'
'Arion, Vladimir B.'

_publ_section_title
;
 An iron(iii)-centred ferric wheel Fe&#x2282;{Fe6} with a siloxane-based
 bis-salicylidene Schiff base.
;
_journal_issue 6
_journal_name_full 'Dalton transactions (Cambridge, England : 2003)'
_journal_page_first 1789
_journal_page_last 1793
_journal_paper_doi 10.1039/c7dt00141j
_journal_volume 46
_journal_year 2017
_chemical_formula_moiety 'C162 H156 Fe7 N18 O42 S6 Si12, 3(Cl O4), 10(H2 O)'
_chemical_formula_sum 'C162 H176 Cl3 Fe7 N18 O64 S6 Si12'
_chemical_formula_weight 4425.94
_space_group_crystal_system cubic
_space_group_IT_number 206
_space_group_name_Hall '-I 2b 2c 3'
_space_group_name_H-M_alt 'I a -3'
_symmetry_space_group_name_Hall '-I 2b 2c 3'
_symmetry_space_group_name_H-M 'I a -3'
_atom_sites_solution_hydrogens mixed
_audit_creation_date 2016-12-07
_audit_creation_method
;
Olex2 1.2
(compiled 2016.11.30 svn.r3356 for OlexSys, GUI svn.r5269)
;
_audit_update_record
;
2016-12-07 deposited with the CCDC.
2017-01-18 downloaded from the CCDC.
;
_cell_angle_alpha 90
_cell_angle_beta 90
_cell_angle_gamma 90
_cell_formula_units_Z 8
_cell_length_a 41.2312(7)
_cell_length_b 41.2312(7)
_cell_length_c 41.2312(7)
_cell_measurement_reflns_used 1658
_cell_measurement_temperature 173.00(14)
_cell_measurement_theta_max 18.7630
_cell_measurement_theta_min 1.8380
_cell_volume 70094(2)
_computing_cell_refinement
;
CrysAlisPro, Agilent Technologies,
Version 1.171.36.28 (release 01-02-2013 CrysAlis171 .NET)
(compiled Feb  1 2013,16:14:44)
;
_computing_data_collection
;
CrysAlisPro, Agilent Technologies,
Version 1.171.36.28 (release 01-02-2013 CrysAlis171 .NET)
(compiled Feb  1 2013,16:14:44)
;
_computing_data_reduction
;
CrysAlisPro, Agilent Technologies,
Version 1.171.36.28 (release 01-02-2013 CrysAlis171 .NET)
(compiled Feb  1 2013,16:14:44)
;
_computing_molecular_graphics 'Olex2 (Dolomanov et al., 2009)'
_computing_publication_material 'Olex2 (Dolomanov et al., 2009)'
_computing_structure_refinement 'ShelXL (Sheldrick, 2015)'
_diffrn_ambient_temperature 173.00(14)
_diffrn_detector_area_resol_mean 16.1593
_diffrn_measured_fraction_theta_full 0.9519
_diffrn_measured_fraction_theta_max 0.8556
_diffrn_measurement_details
;
#__ type_ start__ end____ width___ exp.time_
  1 omega  -41.00   13.00   0.7500  200.0000
omega____ theta____ kappa____ phi______ frames
    -       19.5908  -57.0000   90.0000 72
;
_diffrn_measurement_device_type 'Xcalibur, Eos'
_diffrn_measurement_method '\w scans'
_diffrn_orient_matrix_UB_11 0.0152233000
_diffrn_orient_matrix_UB_12 0.0030524000
_diffrn_orient_matrix_UB_13 0.0074121000
_diffrn_orient_matrix_UB_21 0.0070945000
_diffrn_orient_matrix_UB_22 0.0023584000
_diffrn_orient_matrix_UB_23 -0.0154964000
_diffrn_orient_matrix_UB_31 -0.0037699000
_diffrn_orient_matrix_UB_32 0.0167599000
_diffrn_orient_matrix_UB_33 0.0008283000
_diffrn_radiation_monochromator graphite
_diffrn_radiation_type 'Mo K\a'
_diffrn_radiation_wavelength 0.7107
_diffrn_reflns_av_R_equivalents 0.1966
_diffrn_reflns_av_unetI/netI 0.3245
_diffrn_reflns_Laue_measured_fraction_full 0.992
_diffrn_reflns_Laue_measured_fraction_max 0.992
_diffrn_reflns_limit_h_max 35
_diffrn_reflns_limit_h_min -14
_diffrn_reflns_limit_k_max 44
_diffrn_reflns_limit_k_min -29
_diffrn_reflns_limit_l_max 23
_diffrn_reflns_limit_l_min -47
_diffrn_reflns_number 28228
_diffrn_reflns_point_group_measured_fraction_full 0.992
_diffrn_reflns_point_group_measured_fraction_max 0.992
_diffrn_reflns_theta_full 24.404
_diffrn_reflns_theta_max 24.404
_diffrn_reflns_theta_min 3.494
_diffrn_source 'Enhance (Mo) X-ray Source'
_exptl_absorpt_coefficient_mu 0.431
_exptl_absorpt_correction_T_max 1.00000
_exptl_absorpt_correction_T_min 0.73985
_exptl_absorpt_correction_type multi-scan
_exptl_absorpt_process_details
;
CrysAlisPro, Agilent Technologies,
Version 1.171.36.28 (release 01-02-2013 CrysAlis171 .NET)
(compiled Feb  1 2013,16:14:44)
Empirical absorption correction using spherical harmonics,
 implemented in SCALE3 ABSPACK scaling algorithm.
;
_exptl_crystal_colour 'clear light red'
_exptl_crystal_density_diffrn 0.839
_exptl_crystal_description cube
_exptl_crystal_F_000 18264
_exptl_crystal_size_max 0.1
_exptl_crystal_size_mid 0.1
_exptl_crystal_size_min 0.1
_refine_diff_density_max 0.522
_refine_diff_density_min -0.454
_refine_diff_density_rms 0.073
_refine_ls_extinction_method none
_refine_ls_goodness_of_fit_ref 1.248
_refine_ls_hydrogen_treatment constr
_refine_ls_matrix_type full
_refine_ls_number_parameters 474
_refine_ls_number_reflns 9568
_refine_ls_number_restraints 0
_refine_ls_restrained_S_all 1.248
_refine_ls_R_factor_all 0.2960
_refine_ls_R_factor_gt 0.1175
_refine_ls_shift/su_max 0.021
_refine_ls_shift/su_mean 0.001
_refine_ls_structure_factor_coef Fsqd
_refine_ls_weighting_details 'w=1/[\s^2^(Fo^2^)+(0.0071P)^2^] where P=(Fo^2^+2Fc^2^)/3'
_refine_ls_weighting_scheme calc
_refine_ls_wR_factor_gt 0.1572
_refine_ls_wR_factor_ref 0.1919
_reflns_Friedel_coverage 0.000
_reflns_number_gt 3270
_reflns_number_total 9568
_reflns_threshold_expression 'I > 2\s(I)'
_cod_data_source_file c7dt00141j2.cif
_cod_data_source_block shi_2119_onel
_cod_depositor_comments 'Adding full bibliography for 7041765.cif.'
_cod_original_cell_volume 70094(4)
_cod_database_code 7041765
_chemical_oxdiff_formula 'C18 H20 N4 O3 Fe2 Si4'
_chemical_oxdiff_usercomment 'MR-7_repetara _2017'
_shelx_space_group_comment
;
The symmetry employed for this shelxl refinement is uniquely defined
by the following loop, which should always be used as a source of
symmetry information in preference to the above space-group names.
They are only intended as comments.
;
_reflns_odcompleteness_completeness 95.19
_reflns_odcompleteness_iscentric 1
_reflns_odcompleteness_theta 26.32
_olex2_refinement_description
;
1. Fixed Uiso
 At 1.2 times of:
  All C(H) groups, All C(H,H) groups
 At 1.5 times of:
  All C(H,H,H) groups, All O(H,H) groups
2. Others
 Fixed Sof: O4D(0.5) O7(0.06) H7A(0.06) H7B(0.06) O8(0.1) H8A(0.1) H8B(0.1)
 O9(0.1) H9A(0.1) H9B(0.1) O11(0.06) H11A(0.06) H11B(0.06) O12(0.02222)
 H12A(0.02222) H12B(0.02222) O2(0.2) H2A(0.2) H2B(0.2) O3(0.1) H3A(0.1)
 H3B(0.1) O6(0.1) H6A(0.1) H6B(0.1) O2AA(0.0575) H2AA(0.0575) H2AB(0.0575)
 O1AA(0.1) H1AA(0.1) H1AB(0.1) O0AA(0.1) H0AA(0.1) H0AB(0.1) O15(0.1) H15A(0.1)
 H15B(0.1) O16(0.1) H16A(0.1) H16B(0.1) O18(0.06) H18A(0.06) H18B(0.06)
 O4AA(0.1) H4AA(0.1) H4AB(0.1) O3AA(0.1) H3AD(0.1) H3AE(0.1) O4(0.1) H4A(0.1)
 H4B(0.1) O5AA(0.057) H5AA(0.057) H5AB(0.057) O14(0.05) H14A(0.05) H14B(0.05)
3.a Riding coordinates:
 O7(H7A,H7B), O8(H8A,H8B), O9(H9A,H9B), O11(H11A,H11B), O12(H12A,H12B), O2(H2A,
 H2B), O3(H3A,H3B), O6(H6A,H6B), O2AA(H2AA,H2AB), O1AA(H1AA,H1AB), O0AA(H0AA,
 H0AB), O15(H15A,H15B), O16(H16A,H16B), O18(H18A,H18B), O4AA(H4AA,H4AB),
 O3AA(H3AD,H3AE), O4(H4A,H4B), O5AA(H5AA,H5AB), O14(H14A,H14B)
3.b Secondary CH2 refined with riding coordinates:
 C021(H02A,H02B), C032(H03A,H03B), C034(H03C,H03D), C036(H03E,H03F), C037(H03G,
 H03H), C039(H03I,H03J)
3.c Me refined with riding coordinates:
 C3A(H3AA,H3AB,H3AC), C9A(H9AA,H9AB,H9AC)
3.d Aromatic/amide H refined with riding coordinates:
 C022(H022), C025(H025), C026(H026), C027(H027), C028(H028), C029(H029),
 C030(H030), C035(H035)
;
_shelx_shelxl_version_number 2014/7
_olex2_date_sample_data_collection 2013-07-17
_olex2_submission_special_instructions 'No special instructions were received'

loop_
_space_group_symop_operation_xyz
'x, y, z'
'-x+1/2, -y, z+1/2'
'-x, y+1/2, -z+1/2'
'x+1/2, -y+1/2, -z'
'z, x, y'
'z+1/2, -x+1/2, -y'
'-z+1/2, -x, y+1/2'
'-z, x+1/2, -y+1/2'
'y, z, x'
'-y, z+1/2, -x+1/2'
'y+1/2, -z+1/2, -x'
'-y+1/2, -z, x+1/2'
'x+1/2, y+1/2, z+1/2'
'-x+1, -y+1/2, z+1'
'-x+1/2, y+1, -z+1'
'x+1, -y+1, -z+1/2'
'z+1/2, x+1/2, y+1/2'
'z+1, -x+1, -y+1/2'
'-z+1, -x+1/2, y+1'
'-z+1/2, x+1, -y+1'
'y+1/2, z+1/2, x+1/2'
'-y+1/2, z+1, -x+1'
'y+1, -z+1, -x+1/2'
'-y+1, -z+1/2, x+1'
'-x, -y, -z'
'x-1/2, y, -z-1/2'
'x, -y-1/2, z-1/2'
'-x-1/2, y-1/2, z'
'-z, -x, -y'
'-z-1/2, x-1/2, y'
'z-1/2, x, -y-1/2'
'z, -x-1/2, y-1/2'
'-y, -z, -x'
'y, -z-1/2, x-1/2'
'-y-1/2, z-1/2, x'
'y-1/2, z, -x-1/2'
'-x+1/2, -y+1/2, -z+1/2'
'x, y+1/2, -z'
'x+1/2, -y, z'
'-x, y, z+1/2'
'-z+1/2, -x+1/2, -y+1/2'
'-z, x, y+1/2'
'z, x+1/2, -y'
'z+1/2, -x, y'
'-y+1/2, -z+1/2, -x+1/2'
'y+1/2, -z, x'
'-y, z, x+1/2'
'y, z+1/2, -x'

loop_
_atom_site_label
_atom_site_type_symbol
_atom_site_fract_x
_atom_site_fract_y
_atom_site_fract_z
_atom_site_U_iso_or_equiv
_atom_site_adp_type
_atom_site_occupancy
_atom_site_site_symmetry_order
_atom_site_calc_flag
_atom_site_refinement_flags_posn
_atom_site_refinement_flags_adp
_atom_site_refinement_flags_occupancy
_atom_site_disorder_assembly
_atom_site_disorder_group
C2A C 0.3593(4) 0.0679(3) 0.1141(3) 0.152(6) Uani 1 1 d . . . . .
C3A C 0.4714(3) 0.1013(3) 0.1645(4) 0.201(8) Uani 1 1 d . . . . .
H3AA H 0.4887 0.1093 0.1778 0.302 Uiso 1 1 calc R . . . .
H3AB H 0.4768 0.0800 0.1567 0.302 Uiso 1 1 calc R . . . .
H3AC H 0.4682 0.1156 0.1464 0.302 Uiso 1 1 calc R . . . .
C9A C 0.4045(3) 0.0203(2) 0.1511(3) 0.150(6) Uani 1 1 d . . . . .
H9AA H 0.3905 0.0030 0.1441 0.225 Uiso 1 1 calc R . . . .
H9AB H 0.4214 0.0235 0.1354 0.225 Uiso 1 1 calc R . . . .
H9AC H 0.4139 0.0149 0.1717 0.225 Uiso 1 1 calc R . . . .
C10A C 0.4390(3) 0.0729(3) 0.2254(3) 0.143(5) Uani 1 1 d . . . . .
O3D O 0.2341(4) 0.0000 0.2500 0.250(13) Uani 1 2 d S T P . .
O4D O 0.2109(5) -0.0042(4) 0.2121(4) 0.120(7) Uani 0.5 1 d . . . . .
Fe1 Fe 0.2500 0.2500 0.2500 0.0332(8) Uani 1 6 d S T P . .
Fe2 Fe 0.31889(3) 0.14349(3) 0.25697(3) 0.0406(4) Uani 1 1 d . . . . .
S1 S 0.36097(8) 0.03977(7) 0.28172(8) 0.0984(12) Uani 1 1 d . . . . .
O14A O 0.23967(12) 0.20311(13) 0.25404(13) 0.0384(16) Uani 1 1 d . . . . .
Si1 Si 0.38048(10) 0.05826(10) 0.15514(12) 0.1246(17) Uani 1 1 d . . . . .
O1A O 0.28424(13) 0.11338(12) 0.24073(13) 0.0382(16) Uani 1 1 d . . . . .
Si2 Si 0.43273(12) 0.09913(11) 0.18937(16) 0.159(2) Uani 1 1 d . . . . .
O4A O 0.28707(14) 0.17887(12) 0.24780(13) 0.0411(16) Uani 1 1 d . . . . .
O12A O 0.33708(13) 0.14874(14) 0.21280(13) 0.0436(16) Uani 1 1 d . . . . .
O13A O 0.30006(13) 0.14397(13) 0.30246(13) 0.0432(17) Uani 1 1 d . . . . .
O2A O 0.35216(12) 0.17285(12) 0.27390(13) 0.0403(16) Uani 1 1 d . . . . .
C011 C 0.3579(2) 0.1842(2) 0.3025(2) 0.040(2) Uani 1 1 d . . . . .
C012 C 0.2391(2) 0.1493(2) 0.2349(2) 0.037(2) Uani 1 1 d . . . . .
N2A N 0.2823(2) 0.05795(18) 0.21590(19) 0.057(2) Uani 1 1 d . . . . .
N5A N 0.34448(18) 0.10314(17) 0.26514(18) 0.048(2) Uani 1 1 d . . . . .
C015 C 0.3878(2) 0.2007(2) 0.3074(3) 0.051(3) Uani 1 1 d . . . . .
C016 C 0.3382(2) 0.1733(2) 0.1938(2) 0.043(3) Uani 1 1 d . . . . .
C2D C 0.2549(2) 0.1190(2) 0.2311(2) 0.040(2) Uani 1 1 d . . . . .
C018 C 0.2364(3) 0.0941(2) 0.2158(2) 0.049(3) Uani 1 1 d . . . . .
N3A N 0.40824(17) 0.19249(17) 0.2524(2) 0.049(2) Uani 1 1 d . . . . .
C020 C 0.2563(2) 0.1791(2) 0.2469(2) 0.039(2) Uani 1 1 d . . . . .
C021 C 0.4347(2) 0.1945(2) 0.2285(2) 0.053(3) Uani 1 1 d . . . . .
H02A H 0.4527 0.2064 0.2378 0.063 Uiso 1 1 calc R . . . .
H02B H 0.4272 0.2061 0.2095 0.063 Uiso 1 1 calc R . . . .
C022 C 0.2044(2) 0.0973(2) 0.2067(2) 0.065(3) Uani 1 1 d . . . . .
H022 H 0.1931 0.0802 0.1974 0.078 Uiso 1 1 calc R . . . .
C023 C 0.3373(2) 0.1806(2) 0.3288(2) 0.040(2) Uani 1 1 d . . . . .
O024 O 0.1862(2) 0.02764(17) 0.2461(2) 0.137(4) Uani 1 1 d . . . . .
C025 C 0.4112(2) 0.2019(2) 0.2823(3) 0.056(3) Uani 1 1 d . . . . .
H025 H 0.4313 0.2104 0.2880 0.067 Uiso 1 1 calc R . . . .
C026 C 0.3445(3) 0.1954(2) 0.3582(2) 0.068(3) Uani 1 1 d . . . . .
H026 H 0.3300 0.1940 0.3754 0.082 Uiso 1 1 calc R . . . .
C027 C 0.2069(2) 0.1523(2) 0.2257(2) 0.049(3) Uani 1 1 d . . . . .
H027 H 0.1965 0.1720 0.2290 0.059 Uiso 1 1 calc R . . . .
C028 C 0.1897(2) 0.1274(3) 0.2119(3) 0.076(4) Uani 1 1 d . . . . .
H028 H 0.1682 0.1306 0.2059 0.091 Uiso 1 1 calc R . . . .
C029 C 0.2518(3) 0.0636(2) 0.2085(2) 0.057(3) Uani 1 1 d . . . . .
H029 H 0.2398 0.0475 0.1983 0.068 Uiso 1 1 calc R . . . .
C030 C 0.3731(3) 0.2122(3) 0.3618(3) 0.085(4) Uani 1 1 d . . . . .
H030 H 0.3777 0.2226 0.3813 0.102 Uiso 1 1 calc R . . . .
C031 C 0.3513(2) 0.0777(2) 0.2725(2) 0.051(3) Uani 1 1 d . . . . .
C032 C 0.2968(2) 0.0258(2) 0.2066(2) 0.070(3) Uani 1 1 d . . . . .
H03A H 0.2801 0.0112 0.1987 0.083 Uiso 1 1 calc R . . . .
H03B H 0.3072 0.0158 0.2252 0.083 Uiso 1 1 calc R . . . .
O20A O 0.4029(2) 0.08521(19) 0.1662(3) 0.168(5) Uani 1 1 d . . . . .
C034 C 0.4451(3) 0.1635(3) 0.2194(3) 0.104(5) Uani 1 1 d . . . . .
H03C H 0.4637 0.1660 0.2052 0.125 Uiso 1 1 calc R . . . .
H03D H 0.4525 0.1524 0.2388 0.125 Uiso 1 1 calc R . . . .
C035 C 0.3943(3) 0.2136(3) 0.3374(3) 0.086(4) Uani 1 1 d . . . . .
H035 H 0.4141 0.2237 0.3409 0.103 Uiso 1 1 calc R . . . .
C036 C 0.3501(2) 0.0544(2) 0.1885(3) 0.088(4) Uani 1 1 d . . . . .
H03E H 0.3608 0.0459 0.2077 0.105 Uiso 1 1 calc R . . . .
H03F H 0.3418 0.0758 0.1938 0.105 Uiso 1 1 calc R . . . .
C037 C 0.4221(3) 0.1434(3) 0.2036(3) 0.132(5) Uani 1 1 d . . . . .
H03G H 0.4148 0.1551 0.1845 0.158 Uiso 1 1 calc R . . . .
H03H H 0.4035 0.1417 0.2180 0.158 Uiso 1 1 calc R . . . .
Cl Cl 0.20392(15) 0.0000 0.2500 0.120(2) Uani 1 2 d S T P . .
C039 C 0.3220(3) 0.0326(2) 0.1798(3) 0.088(4) Uani 1 1 d . . . . .
H03I H 0.3308 0.0120 0.1726 0.105 Uiso 1 1 calc R . . . .
H03J H 0.3108 0.0422 0.1615 0.105 Uiso 1 1 calc R . . . .
O7 O 0.204(2) 0.085(2) 0.105(2) 0.05(3) Uiso 0.06 1 d . . . A 1
H7A H 0.1977 0.0883 0.1245 0.071 Uiso 0.06 1 d R . . A 1
H7B H 0.1893 0.0922 0.0921 0.071 Uiso 0.06 1 d R . . A 1
O8 O 0.2433(16) 0.0463(17) 0.1119(18) 0.06(2) Uiso 0.1 1 d . . . B 6
H8A H 0.2567 0.0446 0.1274 0.094 Uiso 0.1 1 d R . . B 6
H8B H 0.2533 0.0450 0.0940 0.094 Uiso 0.1 1 d R . . B 6
O9 O 0.2579(16) 0.0575(14) 0.0793(16) 0.08(2) Uiso 0.1 1 d . . . C 2
H9A H 0.2724 0.0507 0.0923 0.121 Uiso 0.1 1 d R . . C 2
H9B H 0.2641 0.0546 0.0599 0.121 Uiso 0.1 1 d R . . C 2
O11 O 0.1974(18) 0.1041(19) 0.084(2) 0.02(2) Uiso 0.06 1 d . . . D 4
H11A H 0.1874 0.1095 0.0666 0.033 Uiso 0.06 1 d R . . D 4
H11B H 0.1979 0.1202 0.0968 0.033 Uiso 0.06 1 d R . . D 4
O12 O 0.122(2) 0.122(2) 0.122(2) 0.10(6) Uiso 0.0667 3 d S T P . .
H12A H 0.1146 0.1435 0.1174 0.146 Uiso 0.0222 1 d R . . . .
H12B H 0.1123 0.1340 0.1475 0.146 Uiso 0.0222 1 d R . . . .
O2 O 0.4027(9) 0.1103(9) 0.3384(10) 0.121(15) Uiso 0.2 1 d . . . E 1
H2A H 0.3984 0.1143 0.3582 0.181 Uiso 0.2 1 d R . . E 1
H2B H 0.3905 0.1218 0.3263 0.181 Uiso 0.2 1 d R . . E 1
O3 O 0.4323(19) 0.1114(17) 0.3223(18) 0.09(2) Uiso 0.1 1 d . . . F 2
H3A H 0.4279 0.1229 0.3388 0.142 Uiso 0.1 1 d R . . F 2
H3B H 0.4282 0.1222 0.3052 0.142 Uiso 0.1 1 d R . . F 2
O6 O 0.2325(16) 0.0676(15) 0.0924(15) 0.058(19) Uiso 0.1 1 d . . . G 5
H6A H 0.2184 0.0826 0.0930 0.087 Uiso 0.1 1 d R . . G 5
H6B H 0.2442 0.0699 0.0755 0.087 Uiso 0.1 1 d R . . G 5
O2AA O 0.423(3) 0.083(3) 0.348(3) 0.08(4) Uiso 0.0575 1 d . . . H 3
H2AA H 0.4224 0.0825 0.3682 0.113 Uiso 0.0575 1 d R . . H 3
H2AB H 0.4108 0.0680 0.3401 0.113 Uiso 0.0575 1 d R . . H 3
O1AA O 0.511(3) 0.005(6) 0.241(5) 0.30(8) Uiso 0.1 1 d . . . I 2
H1AA H 0.5289 -0.0015 0.2345 0.454 Uiso 0.1 1 d R . . I 2
H1AB H 0.4982 0.0089 0.2255 0.454 Uiso 0.1 1 d R . . I 2
O0AA O 0.2237(15) 0.0967(15) 0.0721(15) 0.07(2) Uiso 0.1 1 d . . . J 3
H0AA H 0.2165 0.1137 0.0813 0.111 Uiso 0.1 1 d R . . J 3
H0AB H 0.2227 0.0990 0.0517 0.111 Uiso 0.1 1 d R . . J 3
O15 O 0.1955(15) 0.1164(16) 0.0557(16) 0.09(2) Uiso 0.1 1 d . . . K 1
H15A H 0.1979 0.1364 0.0512 0.134 Uiso 0.1 1 d R . . K 1
H15B H 0.1942 0.1055 0.0382 0.134 Uiso 0.1 1 d R . . K 1
O16 O 0.495(2) -0.014(3) 0.218(3) 0.18(5) Uiso 0.1 1 d . . . L 3
H16A H 0.4947 -0.0320 0.2072 0.276 Uiso 0.1 1 d R . . L 3
H16B H 0.4947 0.0016 0.2048 0.276 Uiso 0.1 1 d R . . L 3
O18 O 0.489(2) -0.030(3) 0.179(3) 0.09(4) Uiso 0.06 1 d . . . M 1
H18A H 0.4804 -0.0475 0.1724 0.139 Uiso 0.06 1 d R . . M 1
H18B H 0.4943 -0.0186 0.1621 0.139 Uiso 0.06 1 d R . . M 1
O4AA O 0.2030(16) 0.0195(15) 0.1404(15) 0.08(2) Uiso 0.1 1 d . . . N 8
H4AA H 0.2194 0.0283 0.1314 0.123 Uiso 0.1 1 d R . . N 8
H4AB H 0.2007 0.0003 0.1331 0.123 Uiso 0.1 1 d R . . N 8
O3AA O 0.2298(17) 0.0311(17) 0.1251(16) 0.07(2) Uiso 0.1 1 d . . . O 7
H3AD H 0.2307 0.0285 0.1455 0.104 Uiso 0.1 1 d R . . O 7
H3AE H 0.2356 0.0138 0.1156 0.104 Uiso 0.1 1 d R . . O 7
O4 O 0.217(2) 0.054(2) 0.119(2) 0.11(3) Uiso 0.1 1 d . . . P 2
H4A H 0.2377 0.0511 0.1165 0.167 Uiso 0.1 1 d R . . P 2
H4B H 0.2122 0.0730 0.1139 0.167 Uiso 0.1 1 d R . . P 2
O5AA O 0.451(3) 0.067(3) 0.330(3) 0.12(5) Uiso 0.057 1 d . . . Q 4
H5AA H 0.4374 0.0600 0.3160 0.182 Uiso 0.057 1 d R . . Q 4
H5AB H 0.4625 0.0818 0.3212 0.182 Uiso 0.057 1 d R . . Q 4
O14 O 0.460(4) 0.123(3) 0.320(3) 0.09(5) Uiso 0.05 1 d . . . R 1
H14A H 0.4427 0.1327 0.3128 0.141 Uiso 0.05 1 d R . . R 1
H14B H 0.4544 0.1104 0.3351 0.141 Uiso 0.05 1 d R . . R 1

loop_
_atom_site_aniso_label
_atom_site_aniso_U_11
_atom_site_aniso_U_22
_atom_site_aniso_U_33
_atom_site_aniso_U_23
_atom_site_aniso_U_13
_atom_site_aniso_U_12
C2A 0.216(15) 0.151(13) 0.087(10) 0.043(10) 0.030(11) 0.027(13)
C3A 0.143(12) 0.138(12) 0.32(2) -0.105(14) 0.146(14) -0.067(11)
C9A 0.115(11) 0.086(9) 0.249(17) -0.035(12) 0.016(12) 0.001(9)
C10A 0.144(12) 0.134(12) 0.152(13) 0.017(12) 0.013(11) 0.038(11)
O3D 0.129(15) 0.149(14) 0.47(4) 0.18(2) 0.000 0.000
O4D 0.151(18) 0.076(12) 0.132(16) -0.079(13) -0.007(15) -0.005(13)
Fe1 0.0332(8) 0.0332(8) 0.0332(8) 0.0008(10) 0.0008(10) 0.0008(10)
Fe2 0.0407(8) 0.0349(8) 0.0460(9) -0.0031(8) -0.0003(8) -0.0007(7)
S1 0.102(3) 0.0572(19) 0.136(3) 0.027(2) -0.002(2) 0.024(2)
O14A 0.036(4) 0.025(3) 0.054(4) 0.009(3) 0.004(4) 0.006(3)
Si1 0.112(3) 0.085(3) 0.177(5) -0.023(3) 0.070(4) -0.024(3)
O1A 0.037(4) 0.026(3) 0.051(4) -0.003(3) -0.009(4) -0.003(3)
Si2 0.117(4) 0.110(4) 0.251(7) -0.073(4) 0.087(4) -0.028(3)
O4A 0.038(4) 0.032(3) 0.053(4) 0.001(3) -0.001(4) 0.005(3)
O12A 0.048(4) 0.045(4) 0.038(4) -0.001(4) 0.006(3) -0.001(4)
O13A 0.048(4) 0.046(4) 0.036(4) -0.007(4) -0.003(4) -0.002(4)
O2A 0.030(3) 0.040(4) 0.051(4) -0.009(4) -0.002(4) -0.004(3)
C011 0.052(7) 0.029(6) 0.040(6) -0.011(6) -0.006(6) -0.006(6)
C012 0.036(6) 0.025(5) 0.048(6) -0.003(5) -0.001(5) -0.005(5)
N2A 0.061(6) 0.042(5) 0.067(6) -0.003(5) 0.017(5) 0.023(5)
N5A 0.051(5) 0.030(5) 0.062(6) 0.018(5) -0.005(5) 0.010(4)
C015 0.044(7) 0.061(7) 0.049(7) -0.013(6) -0.009(7) -0.010(6)
C016 0.041(7) 0.045(7) 0.043(7) -0.003(6) 0.016(6) 0.002(6)
C2D 0.046(7) 0.037(6) 0.037(6) 0.009(5) 0.006(6) -0.008(6)
C018 0.062(8) 0.021(5) 0.065(7) -0.012(6) -0.002(6) 0.004(6)
N3A 0.043(5) 0.050(5) 0.053(5) 0.000(5) -0.002(5) 0.000(5)
C020 0.047(7) 0.043(6) 0.027(6) 0.020(6) -0.001(6) 0.008(6)
C021 0.054(7) 0.042(6) 0.063(7) -0.017(6) 0.006(6) 0.007(6)
C022 0.037(7) 0.057(7) 0.102(9) 0.003(7) -0.034(7) 0.002(7)
C023 0.033(6) 0.044(6) 0.042(6) 0.009(6) -0.003(6) -0.006(5)
O024 0.140(8) 0.067(5) 0.204(10) -0.036(7) -0.035(8) 0.029(6)
C025 0.037(6) 0.055(7) 0.076(8) 0.019(7) -0.017(7) -0.012(6)
C026 0.077(8) 0.080(8) 0.046(7) -0.019(7) -0.014(7) -0.028(7)
C027 0.048(7) 0.040(6) 0.059(7) -0.016(6) -0.006(6) 0.006(6)
C028 0.041(7) 0.071(8) 0.116(10) -0.032(8) -0.039(7) 0.007(7)
C029 0.067(8) 0.038(7) 0.065(7) -0.007(6) 0.005(7) -0.019(7)
C030 0.083(9) 0.118(10) 0.053(8) -0.006(8) -0.011(8) -0.055(9)
C031 0.037(6) 0.061(7) 0.055(7) 0.013(7) 0.002(6) -0.004(6)
C032 0.072(8) 0.063(8) 0.074(8) -0.012(7) 0.012(7) -0.002(7)
O20A 0.143(8) 0.093(7) 0.269(12) -0.070(8) 0.076(9) -0.061(7)
C034 0.051(8) 0.139(13) 0.122(11) -0.038(11) -0.004(8) -0.022(10)
C035 0.054(8) 0.133(11) 0.070(9) -0.014(9) -0.011(7) -0.043(8)
C036 0.085(9) 0.056(7) 0.121(11) -0.025(8) 0.021(9) -0.006(7)
C037 0.109(11) 0.113(11) 0.174(14) -0.039(11) 0.074(11) 0.036(10)
Cl 0.085(4) 0.056(4) 0.218(9) -0.025(5) 0.000 0.000
C039 0.111(10) 0.057(8) 0.096(10) -0.034(8) -0.006(9) 0.029(8)

loop_
_atom_type_symbol
_atom_type_description
_atom_type_scat_dispersion_real
_atom_type_scat_dispersion_imag
_atom_type_scat_source
C C 0.0033 0.0016 'International Tables Vol C Tables 4.2.6.8 and 6.1.1.4'
H H 0.0000 0.0000 'International Tables Vol C Tables 4.2.6.8 and 6.1.1.4'
Cl Cl 0.1484 0.1585 'International Tables Vol C Tables 4.2.6.8 and 6.1.1.4'
Fe Fe 0.3463 0.8444 'International Tables Vol C Tables 4.2.6.8 and 6.1.1.4'
N N 0.0061 0.0033 'International Tables Vol C Tables 4.2.6.8 and 6.1.1.4'
O O 0.0106 0.0060 'International Tables Vol C Tables 4.2.6.8 and 6.1.1.4'
S S 0.1246 0.1234 'International Tables Vol C Tables 4.2.6.8 and 6.1.1.4'
Si Si 0.0817 0.0704 'International Tables Vol C Tables 4.2.6.8 and 6.1.1.4'

loop_
_geom_angle_atom_site_label_1
_geom_angle_atom_site_label_2
_geom_angle_atom_site_label_3
_geom_angle
_geom_angle_site_symmetry_1
_geom_angle_site_symmetry_3
H3AA C3A H3AB 109.5 . .
H3AA C3A H3AC 109.5 . .
H3AB C3A H3AC 109.5 . .
Si2 C3A H3AA 109.5 . .
Si2 C3A H3AB 109.5 . .
Si2 C3A H3AC 109.5 . .
H9AA C9A H9AB 109.5 . .
H9AA C9A H9AC 109.5 . .
H9AB C9A H9AC 109.5 . .
Si1 C9A H9AA 109.5 . .
Si1 C9A H9AB 109.5 . .
Si1 C9A H9AC 109.5 . .
O4D O3D O4D 117.3(19) 16_445 .
Cl O3D O4D 58.7(9) . .
Cl O3D O4D 58.7(9) . 16_445
Cl O4D O3D 41.7(6) . .
O14A Fe1 O14A 96.3(2) 45 .
O14A Fe1 O14A 83.7(2) 37 41
O14A Fe1 O14A 180.0(3) 45 9
O14A Fe1 O14A 96.3(2) 41 .
O14A Fe1 O14A 180.0(3) 37 .
O14A Fe1 O14A 96.3(2) 9 41
O14A Fe1 O14A 83.7(2) 45 37
O14A Fe1 O14A 180.00(7) 5 41
O14A Fe1 O14A 96.3(2) 9 37
O14A Fe1 O14A 83.7(2) 9 .
O14A Fe1 O14A 96.3(2) 45 5
O14A Fe1 O14A 83.7(2) 5 .
O14A Fe1 O14A 83.7(2) 9 5
O14A Fe1 O14A 96.3(2) 37 5
O14A Fe1 O14A 83.7(2) 45 41
O1A Fe2 O13A 92.4(2) . .
O1A Fe2 N5A 85.3(3) . .
O4A Fe2 O1A 85.5(2) . .
O4A Fe2 O13A 85.2(2) . .
O4A Fe2 N5A 170.5(3) . .
O12A Fe2 O1A 91.7(2) . .
O12A Fe2 O4A 89.7(2) . .
O12A Fe2 O13A 173.2(2) . .
O12A Fe2 N5A 92.6(3) . .
O2A Fe2 O1A 178.5(2) . .
O2A Fe2 O4A 94.4(2) . .
O2A Fe2 O12A 89.7(2) . .
O2A Fe2 O13A 86.1(2) . .
O2A Fe2 N5A 94.9(3) . .
N5A Fe2 O13A 93.1(3) . .
C020 O14A Fe1 129.7(5) . .
C9A Si1 C2A 109.4(6) . .
C9A Si1 C036 110.6(6) . .
O20A Si1 C2A 112.7(6) . .
O20A Si1 C9A 108.7(5) . .
O20A Si1 C036 104.4(6) . .
C036 Si1 C2A 111.0(6) . .
C2D O1A Fe2 131.0(6) . .
C3A Si2 C037 107.8(6) . .
C10A Si2 C3A 110.1(7) . .
C10A Si2 C037 109.5(6) . .
O20A Si2 C3A 109.1(6) . .
O20A Si2 C10A 111.2(6) . .
O20A Si2 C037 109.0(6) . .
C020 O4A Fe2 131.9(6) . .
C016 O12A Fe2 131.6(5) . .
C016 O13A Fe2 131.2(6) 41 .
C011 O2A Fe2 132.6(6) . .
O2A C011 C015 117.4(9) . .
O2A C011 C023 124.5(9) . .
C023 C011 C015 118.1(9) . .
C2D C012 C020 122.5(8) . .
C027 C012 C2D 119.3(8) . .
C027 C012 C020 118.1(8) . .
C029 N2A C032 118.7(9) . .
C031 N5A Fe2 162.0(8) . .
C025 C015 C011 120.2(9) . .
C035 C015 C011 118.6(10) . .
C035 C015 C025 121.0(10) . .
O12A C016 C023 117.4(9) . 45
O13A C016 O12A 121.5(9) 45 .
O13A C016 C023 121.0(9) 45 45
O1A C2D C012 123.7(9) . .
O1A C2D C018 120.5(8) . .
C012 C2D C018 115.8(8) . .
C2D C018 C029 118.9(9) . .
C022 C018 C2D 124.3(9) . .
C022 C018 C029 116.8(10) . .
C025 N3A C021 123.4(8) . .
O14A C020 O4A 123.6(9) . .
O14A C020 C012 117.9(8) . .
O4A C020 C012 118.4(9) . .
N3A C021 H02A 109.5 . .
N3A C021 H02B 109.5 . .
N3A C021 C034 110.9(9) . .
H02A C021 H02B 108.0 . .
C034 C021 H02A 109.5 . .
C034 C021 H02B 109.5 . .
C018 C022 H022 121.3 . .
C028 C022 C018 117.5(9) . .
C028 C022 H022 121.3 . .
C011 C023 C016 122.3(9) . 41
C011 C023 C026 120.4(9) . .
C026 C023 C016 117.3(9) . 41
C015 C025 H025 115.8 . .
N3A C025 C015 128.3(9) . .
N3A C025 H025 115.8 . .
C023 C026 H026 120.0 . .
C023 C026 C030 120.0(10) . .
C030 C026 H026 120.0 . .
C012 C027 H027 118.5 . .
C012 C027 C028 122.9(8) . .
C028 C027 H027 118.5 . .
C022 C028 C027 120.2(9) . .
C022 C028 H028 119.9 . .
C027 C028 H028 119.9 . .
N2A C029 C018 122.0(9) . .
N2A C029 H029 119.0 . .
C018 C029 H029 119.0 . .
C026 C030 H030 120.0 . .
C035 C030 C026 119.9(11) . .
C035 C030 H030 120.0 . .
N5A C031 S1 177.7(10) . .
N2A C032 H03A 110.4 . .
N2A C032 H03B 110.4 . .
N2A C032 C039 106.8(8) . .
H03A C032 H03B 108.6 . .
C039 C032 H03A 110.4 . .
C039 C032 H03B 110.4 . .
Si1 O20A Si2 151.4(8) . .
C021 C034 H03C 108.1 . .
C021 C034 H03D 108.1 . .
H03C C034 H03D 107.3 . .
C037 C034 C021 116.8(10) . .
C037 C034 H03C 108.1 . .
C037 C034 H03D 108.1 . .
C015 C035 H035 118.7 . .
C030 C035 C015 122.6(10) . .
C030 C035 H035 118.7 . .
Si1 C036 H03E 109.0 . .
Si1 C036 H03F 109.0 . .
H03E C036 H03F 107.8 . .
C039 C036 Si1 112.9(8) . .
C039 C036 H03E 109.0 . .
C039 C036 H03F 109.0 . .
Si2 C037 H03G 106.8 . .
Si2 C037 H03H 106.8 . .
C034 C037 Si2 122.0(10) . .
C034 C037 H03G 106.8 . .
C034 C037 H03H 106.8 . .
H03G C037 H03H 106.7 . .
O3D Cl O4D 79.6(8) . 16_445
O3D Cl O4D 79.6(8) . .
O3D Cl O024 122.4(4) . .
O3D Cl O024 122.4(4) . 16_445
O4D Cl O4D 159.2(16) 16_445 .
O024 Cl O4D 94.0(8) . .
O024 Cl O4D 94.0(8) 16_445 16_445
O024 Cl O4D 97.1(7) 16_445 .
O024 Cl O4D 97.1(7) . 16_445
O024 Cl O024 115.1(8) . 16_445
C032 C039 H03I 108.0 . .
C032 C039 H03J 108.0 . .
C036 C039 C032 117.0(9) . .
C036 C039 H03I 108.0 . .
C036 C039 H03J 108.0 . .
H03I C039 H03J 107.3 . .
H7A O7 H7B 109.5 . .
H8A O8 H8B 109.5 . .
H9A O9 H9B 109.5 . .
H11A O11 H11B 109.5 . .
H12A O12 H12B 71.6 . .
H2A O2 H2B 109.5 . .
H3A O3 H3B 109.4 . .
H6A O6 H6B 109.4 . .
H2AA O2AA H2AB 109.5 . .
H1AA O1AA H1AB 109.5 . .
H0AA O0AA H0AB 109.5 . .
H15A O15 H15B 109.5 . .
H16A O16 H16B 109.5 . .
H18A O18 H18B 109.4 . .
H4AA O4AA H4AB 109.5 . .
H3AD O3AA H3AE 109.5 . .
H4A O4 H4B 109.5 . .
H5AA O5AA H5AB 109.4 . .
H14A O14 H14B 109.4 . .

loop_
_geom_bond_atom_site_label_1
_geom_bond_atom_site_label_2
_geom_bond_distance
_geom_bond_site_symmetry_2
C2A Si1 1.947(13) .
C3A H3AA 0.9600 .
C3A H3AB 0.9600 .
C3A H3AC 0.9600 .
C3A Si2 1.898(11) .
C9A H9AA 0.9600 .
C9A H9AB 0.9600 .
C9A H9AC 0.9600 .
C9A Si1 1.858(10) .
C10A Si2 1.857(13) .
O3D O4D 1.840(17) .
O3D O4D 1.840(17) 16_445
O3D Cl 1.245(15) .
O4D Cl 1.597(19) .
Fe1 O14A 1.986(5) .
Fe1 O14A 1.986(5) 5
Fe1 O14A 1.986(5) 41
Fe1 O14A 1.986(5) 37
Fe1 O14A 1.986(5) 9
Fe1 O14A 1.986(5) 45
Fe2 O1A 2.007(5) .
Fe2 O4A 1.998(5) .
Fe2 O12A 1.982(6) .
Fe2 O13A 2.030(6) .
Fe2 O2A 1.958(5) .
Fe2 N5A 1.998(7) .
S1 C031 1.658(10) .
O14A C020 1.239(9) .
Si1 O20A 1.514(9) .
Si1 C036 1.867(10) .
O1A C2D 1.293(9) .
Si2 O20A 1.662(10) .
Si2 C037 1.968(11) .
O4A C020 1.269(9) .
O12A C016 1.281(9) .
O13A C016 1.267(9) 41
O2A C011 1.289(9) .
C011 C015 1.426(11) .
C011 C023 1.384(11) .
C012 C2D 1.420(10) .
C012 C020 1.503(11) .
C012 C027 1.384(10) .
N2A C029 1.315(10) .
N2A C032 1.505(10) .
N5A C031 1.127(9) .
C015 C025 1.414(12) .
C015 C035 1.375(11) .
C016 O13A 1.267(9) 45
C016 C023 1.501(11) 45
C2D C018 1.428(11) .
C018 C022 1.376(11) .
C018 C029 1.438(11) .
N3A C021 1.472(10) .
N3A C025 1.296(10) .
C021 H02A 0.9700 .
C021 H02B 0.9700 .
C021 C034 1.396(12) .
C022 H022 0.9300 .
C022 C028 1.397(11) .
C023 C016 1.501(11) 41
C023 C026 1.389(11) .
O024 Cl 1.364(7) .
C025 H025 0.9300 .
C026 H026 0.9300 .
C026 C030 1.376(11) .
C027 H027 0.9300 .
C027 C028 1.371(10) .
C028 H028 0.9300 .
C029 H029 0.9300 .
C030 H030 0.9300 .
C030 C035 1.332(12) .
C032 H03A 0.9700 .
C032 H03B 0.9700 .
C032 C039 1.543(11) .
C034 H03C 0.9700 .
C034 H03D 0.9700 .
C034 C037 1.420(13) .
C035 H035 0.9300 .
C036 H03E 0.9700 .
C036 H03F 0.9700 .
C036 C039 1.511(11) .
C037 H03G 0.9700 .
C037 H03H 0.9700 .
Cl O4D 1.597(19) 16_445
Cl O024 1.364(7) 16_445
C039 H03I 0.9700 .
C039 H03J 0.9700 .
O7 H7A 0.8504 .
O7 H7B 0.8499 .
O8 H8A 0.8500 .
O8 H8B 0.8502 .
O9 H9A 0.8497 .
O9 H9B 0.8499 .
O11 H11A 0.8506 .
O11 H11B 0.8497 .
O12 H12A 0.9607 .
O12 H12B 1.2346 .
O2 H2A 0.8505 .
O2 H2B 0.8499 .
O3 H3A 0.8497 .
O3 H3B 0.8500 .
O6 H6A 0.8501 .
O6 H6B 0.8500 .
O2AA H2AA 0.8499 .
O2AA H2AB 0.8501 .
O1AA H1AA 0.8498 .
O1AA H1AB 0.8504 .
O0AA H0AA 0.8498 .
O0AA H0AB 0.8498 .
O15 H15A 0.8501 .
O15 H15B 0.8500 .
O16 H16A 0.8499 .
O16 H16B 0.8500 .
O18 H18A 0.8501 .
O18 H18B 0.8501 .
O4AA H4AA 0.8499 .
O4AA H4AB 0.8500 .
O3AA H3AD 0.8498 .
O3AA H3AE 0.8499 .
O4 H4A 0.8501 .
O4 H4B 0.8510 .
O5AA H5AA 0.8500 .
O5AA H5AB 0.8501 .
O14 H14A 0.8504 .
O14 H14B 0.8500 .

loop_
_geom_torsion_atom_site_label_1
_geom_torsion_atom_site_label_2
_geom_torsion_atom_site_label_3
_geom_torsion_atom_site_label_4
_geom_torsion
_geom_torsion_site_symmetry_1
_geom_torsion_site_symmetry_4
C2A Si1 O20A Si2 -164.1(12) . .
C2A Si1 C036 C039 48.6(9) . .
C3A Si2 O20A Si1 102.3(14) . .
C9A Si1 O20A Si2 -42.7(15) . .
C9A Si1 C036 C039 -73.0(9) . .
C10A Si2 O20A Si1 -19.4(15) . .
O3D O4D Cl O4D 0.005(4) . 16_445
O3D O4D Cl O024 122.2(4) . .
O3D O4D Cl O024 -121.8(4) . 16_445
O4D O3D O4D Cl -0.002(1) 16_445 .
O4D O3D Cl O4D 179.998(1) 16_445 .
O4D O3D Cl O4D 180.002(1) . 16_445
O4D O3D Cl O024 91.8(8) . 16_445
O4D O3D Cl O024 -88.2(8) . .
O4D O3D Cl O024 -88.2(8) 16_445 16_445
O4D O3D Cl O024 91.8(8) 16_445 .
Fe1 O14A C020 O4A 29.6(13) . .
Fe1 O14A C020 C012 -146.9(6) . .
Fe2 O1A C2D C012 -10.2(12) . .
Fe2 O1A C2D C018 170.2(6) . .
Fe2 O4A C020 O14A 149.2(6) . .
Fe2 O4A C020 C012 -34.4(12) . .
Fe2 O12A C016 O13A 69.2(12) . 45
Fe2 O12A C016 C023 -114.7(8) . 45
Fe2 O2A C011 C015 169.2(6) . .
Fe2 O2A C011 C023 -8.9(14) . .
Si1 C036 C039 C032 175.6(7) . .
O1A C2D C018 C022 175.7(9) . .
O1A C2D C018 C029 -5.8(13) . .
O2A C011 C015 C025 -5.4(14) . .
O2A C011 C015 C035 178.8(9) . .
O2A C011 C023 C016 2.1(14) . 41
O2A C011 C023 C026 -175.9(8) . .
C011 C015 C025 N3A 8.4(16) . .
C011 C015 C035 C030 -2.5(18) . .
C011 C023 C026 C030 -3.8(15) . .
C012 C2D C018 C022 -3.9(14) . .
C012 C2D C018 C029 174.6(8) . .
C012 C027 C028 C022 0.5(16) . .
N2A C032 C039 C036 61.1(11) . .
C015 C011 C023 C016 -176.1(8) . 41
C015 C011 C023 C026 6.0(14) . .
C016 C023 C026 C030 178.1(9) 41 .
C2D C012 C020 O14A -169.6(8) . .
C2D C012 C020 O4A 13.7(13) . .
C2D C012 C027 C028 -2.3(14) . .
C2D C018 C022 C028 2.1(16) . .
C2D C018 C029 N2A 0.9(14) . .
C018 C022 C028 C027 -0.3(16) . .
N3A C021 C034 C037 62.8(14) . .
C020 C012 C2D O1A 7.7(13) . .
C020 C012 C2D C018 -172.7(8) . .
C020 C012 C027 C028 174.4(9) . .
C021 N3A C025 C015 -179.0(9) . .
C021 C034 C037 Si2 -179.7(9) . .
C022 C018 C029 N2A 179.4(9) . .
C023 C011 C015 C025 172.9(9) . .
C023 C011 C015 C035 -2.9(15) . .
C023 C026 C030 C035 -1.6(17) . .
C025 C015 C035 C030 -178.2(11) . .
C025 N3A C021 C034 112.8(11) . .
C026 C030 C035 C015 4.8(19) . .
C027 C012 C2D O1A -175.8(8) . .
C027 C012 C2D C018 3.8(12) . .
C027 C012 C020 O14A 13.8(12) . .
C027 C012 C020 O4A -162.8(8) . .
C029 N2A C032 C039 111.4(9) . .
C029 C018 C022 C028 -176.4(9) . .
C032 N2A C029 C018 -178.3(8) . .
O20A Si1 C036 C039 170.2(8) . .
C035 C015 C025 N3A -175.9(10) . .
C036 Si1 O20A Si2 75.4(14) . .
C037 Si2 O20A Si1 -140.2(13) . .
